data_7244559
loop_
_publ_author_name
'Finko, Alexander V.'
'Sokolov, Anatolii I.'
'Guk, Dmitry A.'
'Tafeenko, Victor A.'
'Moiseeva, Anna A.'
'Skvortsov, Dmitry A.'
'Stomakhin, Andrei A.'
'Beloglazkin, Andrei A.'
'Borisov, Roman S.'
'Pergushov, Vladimir I.'
'Melnikov, Mikhail Ya.'
'Zyk, Nikolay V.'
'Majouga, Alexander G.'
'Beloglazkina, Elena K.'

_publ_section_title
;
 Copper coordination compounds with
 (5Z,5Z&#x2032;)-2,2&#x2032;-(alkane-\a,\w-diyldiselenyl)-bis-5-(2-pyridylmethylene)-3,5-dihydro-4H-imidazol-4-ones.
 Comparison with sulfur analogue
;
_journal_issue 12
_journal_name_full 'RSC Advances'
_journal_page_first 7133
_journal_page_last 7148
_journal_paper_doi 10.1039/D1RA08995A
_journal_volume 12
_journal_year 2022
_chemical_formula_sum 'C26 H24 Cl4 Cu2 N6 O3 Se2'
_chemical_formula_weight 895.31
_space_group_crystal_system monoclinic
_space_group_IT_number 14
_space_group_name_Hall '-P 2yn'
_space_group_name_H-M_alt 'P 1 21/n 1'
_atom_sites_solution_hydrogens mixed
_audit_block_doi 10.5517/ccdc.csd.cc25q1xw
_audit_creation_method SHELXL-2014/7
_audit_update_record
;
2021-06-19 deposited with the CCDC.	2022-02-11 downloaded from the CCDC.
;
_cell_angle_alpha 90
_cell_angle_beta 93.491(2)
_cell_angle_gamma 90
_cell_formula_units_Z 4
_cell_length_a 10.0633(3)
_cell_length_b 28.0640(10)
_cell_length_c 11.2909(3)
_cell_measurement_temperature 293(2)
_cell_volume 3182.82(17)
_computing_structure_refinement 'SHELXL-2014/7 (Sheldrick, 2014)'
_diffrn_ambient_temperature 293(2)
_diffrn_measured_fraction_theta_full 0.965
_diffrn_measured_fraction_theta_max 0.965
_diffrn_radiation_type CuK\a
_diffrn_radiation_wavelength 1.54186
_diffrn_reflns_av_R_equivalents 0.1833
_diffrn_reflns_av_unetI/netI 0.1614
_diffrn_reflns_Laue_measured_fraction_full 0.965
_diffrn_reflns_Laue_measured_fraction_max 0.965
_diffrn_reflns_limit_h_max 7
_diffrn_reflns_limit_h_min -11
_diffrn_reflns_limit_k_max 33
_diffrn_reflns_limit_k_min -33
_diffrn_reflns_limit_l_max 12
_diffrn_reflns_limit_l_min -13
_diffrn_reflns_number 32166
_diffrn_reflns_point_group_measured_fraction_full 0.965
_diffrn_reflns_point_group_measured_fraction_max 0.965
_diffrn_reflns_theta_full 66.950
_diffrn_reflns_theta_max 66.950
_diffrn_reflns_theta_min 4.227
_exptl_absorpt_coefficient_mu 7.692
_exptl_crystal_density_diffrn 1.868
_exptl_crystal_F_000 1760
_refine_diff_density_max 0.841
_refine_diff_density_min -1.266
_refine_diff_density_rms 0.135
_refine_ls_extinction_method none
_refine_ls_goodness_of_fit_ref 0.774
_refine_ls_hydrogen_treatment mixed
_refine_ls_matrix_type full
_refine_ls_number_parameters 394
_refine_ls_number_reflns 5468
_refine_ls_number_restraints 3
_refine_ls_restrained_S_all 0.774
_refine_ls_R_factor_all 0.1419
_refine_ls_R_factor_gt 0.0571
_refine_ls_shift/su_max 0.000
_refine_ls_shift/su_mean 0.000
_refine_ls_structure_factor_coef Fsqd
_refine_ls_weighting_details 'w=1/[\s^2^(Fo^2^)+(0.0504P)^2^] where P=(Fo^2^+2Fc^2^)/3'
_refine_ls_weighting_scheme calc
_refine_ls_wR_factor_gt 0.1125
_refine_ls_wR_factor_ref 0.1345
_reflns_Friedel_coverage 0.000
_reflns_number_gt 2218
_reflns_number_total 5468
_reflns_threshold_expression 'I > 2\s(I)'
_cod_data_source_file d1ra08995a2.cif
_cod_data_source_block shelx_CCDC1
_cod_original_sg_symbol_H-M 'P 21/n'
_cod_database_code 7244559
_shelx_shelxl_version_number 2014/7
_shelx_space_group_comment
;
The symmetry employed for this shelxl refinement is uniquely defined
by the following loop, which should always be used as a source of
symmetry information in preference to the above space-group names.
They are only intended as comments.
;

loop_
_space_group_symop_operation_xyz
'x, y, z'
'-x+1/2, y+1/2, -z+1/2'
'-x, -y, -z'
'x-1/2, -y-1/2, z-1/2'

loop_
_atom_site_label
_atom_site_type_symbol
_atom_site_fract_x
_atom_site_fract_y
_atom_site_fract_z
_atom_site_U_iso_or_equiv
_atom_site_adp_type
_atom_site_occupancy
_atom_site_site_symmetry_order
_atom_site_calc_flag
_atom_site_refinement_flags_posn
_atom_site_refinement_flags_adp
_atom_site_refinement_flags_occupancy
_atom_site_disorder_assembly
_atom_site_disorder_group
Cu1A Cu 0.91633(13) 0.37166(4) 0.66886(13) 0.0457(4) Uani 1 1 d . . . . .
Se1A Se 0.63785(10) 0.46858(3) 0.67149(10) 0.0467(3) Uani 1 1 d . . . . .
Cl1A Cl 0.9544(3) 0.41272(9) 0.8349(2) 0.0600(7) Uani 1 1 d . . . . .
Cl2A Cl 1.0815(2) 0.39947(8) 0.5670(2) 0.0580(7) Uani 1 1 d . . . . .
O1A O 0.4449(7) 0.3085(2) 0.7826(7) 0.070(2) Uani 1 1 d . . . . .
N1A N 0.9260(7) 0.3016(2) 0.6217(7) 0.0423(18) Uani 1 1 d . . . . .
N2A N 0.7221(7) 0.3691(2) 0.6783(7) 0.0413(19) Uani 1 1 d . . . . .
N3A N 0.5175(7) 0.3852(2) 0.7459(7) 0.0399(19) Uani 1 1 d . . . . .
C2A C 1.0364(10) 0.2848(3) 0.5705(9) 0.057(3) Uani 1 1 d . . . . .
H2A H 1.0984 0.3068 0.5461 0.068 Uiso 1 1 calc R U . . .
C3A C 1.0603(11) 0.2381(4) 0.5534(10) 0.066(3) Uani 1 1 d . . . . .
H3A H 1.1365 0.2287 0.5170 0.079 Uiso 1 1 calc R U . . .
C4A C 0.9736(11) 0.2047(4) 0.5889(11) 0.063(3) Uani 1 1 d . . . . .
H4A H 0.9892 0.1724 0.5769 0.075 Uiso 1 1 calc R U . . .
C5A C 0.8646(11) 0.2193(3) 0.6421(9) 0.056(3) Uani 1 1 d . . . . .
H5A H 0.8059 0.1968 0.6695 0.067 Uiso 1 1 calc R U . . .
C6A C 0.8382(10) 0.2681(3) 0.6568(9) 0.048(2) Uani 1 1 d . . . . .
C7A C 0.7150(9) 0.2832(3) 0.7051(9) 0.047(2) Uani 1 1 d . . . . .
C8A C 0.6623(9) 0.3264(3) 0.7109(8) 0.040(2) Uani 1 1 d . . . . .
C9A C 0.5289(10) 0.3363(3) 0.7534(9) 0.047(3) Uani 1 1 d . . . . .
C10A C 0.6337(9) 0.4029(3) 0.6999(8) 0.040(2) Uani 1 1 d . . . . .
C11A C 0.4008(9) 0.4125(3) 0.7659(9) 0.046(2) Uani 1 1 d . . . . .
H11A H 0.3423 0.4199 0.6957 0.055 Uiso 1 1 calc R U . . .
C12A C 0.3340(11) 0.4037(4) 0.8790(10) 0.064(3) Uani 1 1 d . . . . .
H12A H 0.2375 0.4049 0.8760 0.077 Uiso 1 1 calc R U . . .
H12B H 0.3739 0.3805 0.9339 0.077 Uiso 1 1 calc R U . . .
C13A C 0.4054(11) 0.4484(4) 0.8635(10) 0.064(3) Uani 1 1 d . . . . .
H13A H 0.4894 0.4528 0.9091 0.076 Uiso 1 1 calc R U . . .
H13B H 0.3530 0.4772 0.8512 0.076 Uiso 1 1 calc R U . . .
C14A C 0.7789(9) 0.4687(3) 0.5582(10) 0.053(3) Uani 1 1 d . . . . .
H14A H 0.8511 0.4892 0.5876 0.064 Uiso 1 1 calc R U . . .
H14B H 0.8139 0.4367 0.5510 0.064 Uiso 1 1 calc R U . . .
Cu1B Cu 0.59054(13) 0.38249(4) 0.33899(13) 0.0467(4) Uani 1 1 d . . . . .
Se1B Se 0.86682(10) 0.48075(3) 0.32561(10) 0.0450(3) Uani 1 1 d . . . . .
Cl1B Cl 0.5584(3) 0.42060(9) 0.1663(2) 0.0612(7) Uani 1 1 d . . . . .
Cl2B Cl 0.4167(2) 0.41058(9) 0.4259(3) 0.0631(7) Uani 1 1 d . . . . .
O1B O 1.0618(7) 0.3192(2) 0.2377(7) 0.072(2) Uani 1 1 d . . . . .
N1B N 0.5836(8) 0.3137(3) 0.3982(7) 0.048(2) Uani 1 1 d . . . . .
N2B N 0.7858(7) 0.3811(2) 0.3325(7) 0.0408(19) Uani 1 1 d . . . . .
N3B N 0.9858(7) 0.3957(2) 0.2615(6) 0.0374(18) Uani 1 1 d . . . . .
C2B C 0.4719(11) 0.2981(4) 0.4504(9) 0.062(3) Uani 1 1 d . . . . .
H2B H 0.4083 0.3204 0.4697 0.074 Uiso 1 1 calc R U . . .
C3B C 0.4507(12) 0.2519(4) 0.4748(10) 0.072(3) Uani 1 1 d . . . . .
H3B H 0.3765 0.2432 0.5152 0.086 Uiso 1 1 calc R U . . .
C4B C 0.5375(12) 0.2172(4) 0.4407(10) 0.066(3) Uani 1 1 d . . . . .
H4B H 0.5209 0.1851 0.4539 0.080 Uiso 1 1 calc R U . . .
C5B C 0.6483(11) 0.2315(3) 0.3871(9) 0.059(3) Uani 1 1 d . . . . .
H5B H 0.7085 0.2089 0.3629 0.071 Uiso 1 1 calc R U . . .
C6B C 0.6720(10) 0.2795(3) 0.3685(9) 0.047(2) Uani 1 1 d . . . . .
C7B C 0.7964(10) 0.2933(3) 0.3200(9) 0.050(3) Uani 1 1 d . . . . .
C8B C 0.8441(8) 0.3373(3) 0.3090(8) 0.040(2) Uani 1 1 d . . . . .
C9B C 0.9784(9) 0.3473(3) 0.2647(9) 0.044(2) Uani 1 1 d . . . . .
C10B C 0.8727(8) 0.4144(3) 0.3080(8) 0.039(2) Uani 1 1 d . . . . .
C11B C 1.1037(9) 0.4231(3) 0.2380(9) 0.047(2) Uani 1 1 d . . . . .
H11B H 1.1626 0.4321 0.3067 0.056 Uiso 1 1 calc R U . . .
C12B C 1.1674(11) 0.4120(4) 0.1263(10) 0.066(3) Uani 1 1 d . . . . .
H12C H 1.2637 0.4136 0.1272 0.079 Uiso 1 1 calc R U . . .
H12D H 1.1272 0.3873 0.0757 0.079 Uiso 1 1 calc R U . . .
C13B C 1.0949(10) 0.4566(4) 0.1356(9) 0.058(3) Uani 1 1 d . . . . .
H13C H 1.0098 0.4595 0.0910 0.069 Uiso 1 1 calc R U . . .
H13D H 1.1463 0.4858 0.1425 0.069 Uiso 1 1 calc R U . . .
C14B C 0.7261(9) 0.4860(3) 0.4378(9) 0.048(2) Uani 1 1 d . . . . .
H14C H 0.6976 0.5189 0.4431 0.058 Uiso 1 1 calc R U . . .
H14D H 0.6499 0.4669 0.4102 0.058 Uiso 1 1 calc R U . . .
O2 O 0.7549(13) 0.3585(3) 1.0062(12) 0.115(3) Uani 1 1 d D . . . .
H22 H 0.701(10) 0.380(3) 1.038(12) 0.138 Uiso 1 1 d D U . . .
H23 H 0.830(7) 0.375(4) 0.996(14) 0.138 Uiso 1 1 d D U . . .

loop_
_atom_site_aniso_label
_atom_site_aniso_U_11
_atom_site_aniso_U_22
_atom_site_aniso_U_33
_atom_site_aniso_U_23
_atom_site_aniso_U_13
_atom_site_aniso_U_12
Cu1A 0.0382(8) 0.0344(8) 0.0638(10) -0.0005(6) -0.0013(7) -0.0025(5)
Se1A 0.0465(6) 0.0298(5) 0.0634(8) 0.0033(5) 0.0010(5) 0.0003(4)
Cl1A 0.0583(17) 0.0549(16) 0.0653(19) -0.0111(12) -0.0095(13) -0.0036(11)
Cl2A 0.0489(15) 0.0510(15) 0.075(2) 0.0081(12) 0.0076(13) -0.0033(10)
O1A 0.057(5) 0.040(4) 0.113(6) 0.008(4) 0.019(4) -0.014(3)
N1A 0.036(5) 0.037(4) 0.052(5) 0.001(3) -0.011(4) 0.004(3)
N2A 0.044(5) 0.026(4) 0.053(5) -0.006(3) 0.000(4) 0.009(3)
N3A 0.040(5) 0.024(4) 0.055(6) 0.000(3) 0.000(4) -0.003(3)
C2A 0.055(7) 0.044(6) 0.072(8) -0.005(5) 0.010(6) 0.009(4)
C3A 0.057(8) 0.050(7) 0.091(9) -0.011(6) 0.002(6) 0.024(5)
C4A 0.058(7) 0.035(6) 0.093(9) -0.017(5) -0.012(6) 0.013(5)
C5A 0.077(8) 0.022(5) 0.067(8) 0.000(5) -0.014(6) 0.006(4)
C6A 0.058(7) 0.033(6) 0.053(7) -0.006(4) -0.002(5) 0.005(4)
C7A 0.052(6) 0.030(5) 0.060(7) 0.002(4) -0.006(5) -0.001(4)
C8A 0.039(5) 0.021(5) 0.061(7) -0.004(4) 0.001(5) -0.002(3)
C9A 0.055(7) 0.034(6) 0.052(7) 0.003(4) 0.002(5) -0.009(4)
C10A 0.031(5) 0.047(6) 0.040(6) 0.006(4) -0.014(4) -0.013(4)
C11A 0.041(6) 0.041(6) 0.056(7) 0.010(5) -0.005(5) 0.006(4)
C12A 0.060(7) 0.076(8) 0.058(8) 0.019(6) 0.012(6) 0.014(5)
C13A 0.058(7) 0.056(7) 0.076(9) -0.012(6) -0.005(6) 0.021(5)
C14A 0.032(6) 0.041(6) 0.087(8) 0.005(5) 0.001(5) 0.003(4)
Cu1B 0.0378(8) 0.0372(8) 0.0646(10) -0.0011(6) -0.0008(7) 0.0038(5)
Se1B 0.0459(6) 0.0292(5) 0.0595(8) -0.0004(5) 0.0008(5) 0.0031(4)
Cl1B 0.0640(18) 0.0528(16) 0.0645(19) 0.0070(12) -0.0145(14) 0.0027(11)
Cl2B 0.0450(16) 0.0579(16) 0.087(2) -0.0132(13) 0.0065(14) 0.0058(10)
O1B 0.065(5) 0.036(4) 0.118(7) -0.002(4) 0.028(5) 0.012(3)
N1B 0.047(5) 0.040(5) 0.057(6) 0.001(4) -0.007(4) -0.001(3)
N2B 0.039(5) 0.027(4) 0.055(6) 0.002(3) -0.007(4) -0.001(3)
N3B 0.033(4) 0.027(4) 0.051(5) 0.003(3) 0.001(4) 0.004(3)
C2B 0.054(7) 0.061(7) 0.070(8) 0.009(5) -0.004(6) -0.020(5)
C3B 0.068(9) 0.070(9) 0.077(9) 0.016(6) 0.000(7) -0.021(6)
C4B 0.075(9) 0.045(7) 0.075(8) 0.021(6) -0.022(6) -0.025(6)
C5B 0.065(8) 0.036(6) 0.074(8) 0.006(5) -0.015(6) -0.016(5)
C6B 0.054(7) 0.036(6) 0.050(7) 0.005(4) -0.014(5) -0.008(4)
C7B 0.059(7) 0.026(5) 0.062(7) 0.007(4) -0.002(5) -0.007(4)
C8B 0.038(6) 0.025(5) 0.055(7) -0.004(4) -0.003(5) 0.009(4)
C9B 0.040(6) 0.031(6) 0.061(7) -0.006(4) -0.003(5) 0.009(4)
C10B 0.027(5) 0.043(5) 0.045(6) 0.000(4) -0.012(4) 0.007(4)
C11B 0.045(6) 0.039(6) 0.057(7) -0.005(5) 0.000(5) -0.002(4)
C12B 0.056(7) 0.078(8) 0.066(8) -0.017(6) 0.017(6) -0.015(5)
C13B 0.058(7) 0.054(7) 0.061(8) -0.001(5) 0.006(5) -0.010(5)
C14B 0.044(6) 0.028(5) 0.071(7) 0.001(5) 0.001(5) 0.011(4)
O2 0.127(8) 0.077(6) 0.148(8) -0.008(6) 0.065(7) -0.008(5)

loop_
_atom_type_symbol
_atom_type_description
_atom_type_scat_dispersion_real
_atom_type_scat_dispersion_imag
_atom_type_scat_source
C C 0.0181 0.0091 'International Tables Vol C Tables 4.2.6.8 and 6.1.1.4'
H H 0.0000 0.0000 'International Tables Vol C Tables 4.2.6.8 and 6.1.1.4'
Cl Cl 0.3639 0.7018 'International Tables Vol C Tables 4.2.6.8 and 6.1.1.4'
Cu Cu -1.9646 0.5888 'International Tables Vol C Tables 4.2.6.8 and 6.1.1.4'
N N 0.0311 0.0180 'International Tables Vol C Tables 4.2.6.8 and 6.1.1.4'
O O 0.0492 0.0322 'International Tables Vol C Tables 4.2.6.8 and 6.1.1.4'
Se Se -0.7943 1.1372 'International Tables Vol C Tables 4.2.6.8 and 6.1.1.4'

loop_
_geom_angle_atom_site_label_1
_geom_angle_atom_site_label_2
_geom_angle_atom_site_label_3
_geom_angle
_geom_angle_site_symmetry_1
_geom_angle_site_symmetry_3
_geom_angle_publ_flag
N2A Cu1A N1A 92.4(3) . . ?
N2A Cu1A Cl1A 95.4(2) . . ?
N1A Cu1A Cl1A 135.5(2) . . ?
N2A Cu1A Cl2A 145.1(2) . . ?
N1A Cu1A Cl2A 98.9(2) . . ?
Cl1A Cu1A Cl2A 99.16(11) . . ?
C10A Se1A C14A 97.9(4) . . ?
C6A N1A C2A 116.2(7) . . ?
C6A N1A Cu1A 123.0(6) . . ?
C2A N1A Cu1A 119.7(6) . . ?
C10A N2A C8A 105.1(7) . . ?
C10A N2A Cu1A 131.3(6) . . ?
C8A N2A Cu1A 119.4(5) . . ?
C9A N3A C10A 107.9(7) . . ?
C9A N3A C11A 126.1(7) . . ?
C10A N3A C11A 125.5(7) . . ?
C3A C2A N1A 123.5(9) . . ?
C3A C2A H2A 118.3 . . ?
N1A C2A H2A 118.3 . . ?
C2A C3A C4A 120.4(10) . . ?
C2A C3A H3A 119.8 . . ?
C4A C3A H3A 119.8 . . ?
C5A C4A C3A 118.5(9) . . ?
C5A C4A H4A 120.8 . . ?
C3A C4A H4A 120.8 . . ?
C4A C5A C6A 121.0(9) . . ?
C4A C5A H5A 119.5 . . ?
C6A C5A H5A 119.5 . . ?
N1A C6A C5A 120.4(8) . . ?
N1A C6A C7A 119.6(8) . . ?
C5A C6A C7A 120.0(8) . . ?
C8A C7A C6A 129.7(8) . . ?
C7A C8A N2A 126.2(8) . . ?
C7A C8A C9A 124.2(8) . . ?
N2A C8A C9A 109.6(7) . . ?
O1A C9A N3A 126.9(9) . . ?
O1A C9A C8A 128.9(8) . . ?
N3A C9A C8A 104.0(7) . . ?
N2A C10A N3A 113.4(7) . . ?
N2A C10A Se1A 130.4(6) . . ?
N3A C10A Se1A 116.2(6) . . ?
N3A C11A C13A 119.3(9) . . ?
N3A C11A C12A 117.5(8) . . ?
C13A C11A C12A 58.4(7) . . ?
N3A C11A H11A 116.4 . . ?
C13A C11A H11A 116.4 . . ?
C12A C11A H11A 116.4 . . ?
C13A C12A C11A 60.5(7) . . ?
C13A C12A H12A 117.7 . . ?
C11A C12A H12A 117.7 . . ?
C13A C12A H12B 117.7 . . ?
C11A C12A H12B 117.7 . . ?
H12A C12A H12B 114.8 . . ?
C12A C13A C11A 61.0(7) . . ?
C12A C13A H13A 117.7 . . ?
C11A C13A H13A 117.7 . . ?
C12A C13A H13B 117.7 . . ?
C11A C13A H13B 117.7 . . ?
H13A C13A H13B 114.8 . . ?
C14B C14A Se1A 111.0(6) . . ?
C14B C14A H14A 109.4 . . ?
Se1A C14A H14A 109.4 . . ?
C14B C14A H14B 109.4 . . ?
Se1A C14A H14B 109.4 . . ?
H14A C14A H14B 108.0 . . ?
N2B Cu1B N1B 92.7(3) . . ?
N2B Cu1B Cl2B 147.6(2) . . ?
N1B Cu1B Cl2B 98.5(2) . . ?
N2B Cu1B Cl1B 93.9(2) . . ?
N1B Cu1B Cl1B 137.1(2) . . ?
Cl2B Cu1B Cl1B 98.12(11) . . ?
C10B Se1B C14B 99.9(4) . . ?
C6B N1B C2B 116.4(8) . . ?
C6B N1B Cu1B 123.2(6) . . ?
C2B N1B Cu1B 119.1(7) . . ?
C10B N2B C8B 107.0(7) . . ?
C10B N2B Cu1B 131.9(6) . . ?
C8B N2B Cu1B 117.2(5) . . ?
C9B N3B C10B 108.7(6) . . ?
C9B N3B C11B 125.5(6) . . ?
C10B N3B C11B 124.6(7) . . ?
C3B C2B N1B 122.6(11) . . ?
C3B C2B H2B 118.7 . . ?
N1B C2B H2B 118.7 . . ?
C2B C3B C4B 120.8(10) . . ?
C2B C3B H3B 119.6 . . ?
C4B C3B H3B 119.6 . . ?
C5B C4B C3B 117.8(10) . . ?
C5B C4B H4B 121.1 . . ?
C3B C4B H4B 121.1 . . ?
C4B C5B C6B 120.5(10) . . ?
C4B C5B H5B 119.7 . . ?
C6B C5B H5B 119.7 . . ?
N1B C6B C5B 121.7(9) . . ?
N1B C6B C7B 119.7(8) . . ?
C5B C6B C7B 118.6(9) . . ?
C8B C7B C6B 127.4(8) . . ?
C7B C8B N2B 129.8(8) . . ?
C7B C8B C9B 122.9(8) . . ?
N2B C8B C9B 107.3(7) . . ?
O1B C9B N3B 127.3(8) . . ?
O1B C9B C8B 128.3(8) . . ?
N3B C9B C8B 104.4(6) . . ?
N2B C10B N3B 112.3(7) . . ?
N2B C10B Se1B 131.0(6) . . ?
N3B C10B Se1B 116.7(6) . . ?
N3B C11B C12B 116.4(8) . . ?
N3B C11B C13B 117.7(9) . . ?
C12B C11B C13B 58.7(7) . . ?
N3B C11B H11B 117.1 . . ?
C12B C11B H11B 117.1 . . ?
C13B C11B H11B 117.1 . . ?
C13B C12B C11B 60.9(7) . . ?
C13B C12B H12C 117.7 . . ?
C11B C12B H12C 117.7 . . ?
C13B C12B H12D 117.7 . . ?
C11B C12B H12D 117.7 . . ?
H12C C12B H12D 114.8 . . ?
C12B C13B C11B 60.4(7) . . ?
C12B C13B H13C 117.7 . . ?
C11B C13B H13C 117.7 . . ?
C12B C13B H13D 117.7 . . ?
C11B C13B H13D 117.7 . . ?
H13C C13B H13D 114.8 . . ?
C14A C14B Se1B 109.2(5) . . ?
C14A C14B H14C 109.8 . . ?
Se1B C14B H14C 109.8 . . ?
C14A C14B H14D 109.8 . . ?
Se1B C14B H14D 109.8 . . ?
H14C C14B H14D 108.3 . . ?
H22 O2 H23 103.6(16) . . ?

loop_
_geom_bond_atom_site_label_1
_geom_bond_atom_site_label_2
_geom_bond_distance
_geom_bond_site_symmetry_2
_geom_bond_publ_flag
Cu1A N2A 1.966(7) . ?
Cu1A N1A 2.040(7) . ?
Cu1A Cl1A 2.214(3) . ?
Cu1A Cl2A 2.220(2) . ?
Se1A C10A 1.871(9) . ?
Se1A C14A 1.968(9) . ?
O1A C9A 1.211(10) . ?
N1A C6A 1.366(11) . ?
N1A C2A 1.367(11) . ?
N2A C10A 1.334(11) . ?
N2A C8A 1.400(10) . ?
N3A C9A 1.379(10) . ?
N3A C10A 1.400(11) . ?
N3A C11A 1.431(11) . ?
C2A C3A 1.351(13) . ?
C2A H2A 0.9300 . ?
C3A C4A 1.357(15) . ?
C3A H3A 0.9300 . ?
C4A C5A 1.347(14) . ?
C4A H4A 0.9300 . ?
C5A C6A 1.408(12) . ?
C5A H5A 0.9300 . ?
C6A C7A 1.447(13) . ?
C7A C8A 1.326(11) . ?
C8A C9A 1.480(13) . ?
C11A C13A 1.492(14) . ?
C11A C12A 1.499(13) . ?
C11A H11A 0.9800 . ?
C12A C13A 1.461(15) . ?
C12A H12A 0.9700 . ?
C12A H12B 0.9700 . ?
C13A H13A 0.9700 . ?
C13A H13B 0.9700 . ?
C14A C14B 1.509(13) . ?
C14A H14A 0.9700 . ?
C14A H14B 0.9700 . ?
Cu1B N2B 1.972(7) . ?
Cu1B N1B 2.045(7) . ?
Cu1B Cl2B 2.203(2) . ?
Cu1B Cl1B 2.231(3) . ?
Se1B C10B 1.873(8) . ?
Se1B C14B 1.962(9) . ?
O1B C9B 1.203(10) . ?
N1B C6B 1.365(12) . ?
N1B C2B 1.373(12) . ?
N2B C10B 1.322(11) . ?
N2B C8B 1.394(10) . ?
N3B C9B 1.361(10) . ?
N3B C10B 1.386(10) . ?
N3B C11B 1.451(11) . ?
C2B C3B 1.347(14) . ?
C2B H2B 0.9300 . ?
C3B C4B 1.377(17) . ?
C3B H3B 0.9300 . ?
C4B C5B 1.361(15) . ?
C4B H4B 0.9300 . ?
C5B C6B 1.385(12) . ?
C5B H5B 0.9300 . ?
C6B C7B 1.449(13) . ?
C7B C8B 1.333(11) . ?
C8B C9B 1.496(13) . ?
C11B C12B 1.483(13) . ?
C11B C13B 1.490(14) . ?
C11B H11B 0.9800 . ?
C12B C13B 1.456(15) . ?
C12B H12C 0.9700 . ?
C12B H12D 0.9700 . ?
C13B H13C 0.9700 . ?
C13B H13D 0.9700 . ?
C14B H14C 0.9700 . ?
C14B H14D 0.9700 . ?
O2 H22 0.901(10) . ?
O2 H23 0.901(11) . ?

loop_
_geom_hbond_atom_site_label_D
_geom_hbond_atom_site_label_H
_geom_hbond_atom_site_label_A
_geom_hbond_distance_DH
_geom_hbond_distance_HA
_geom_hbond_distance_DA
_geom_hbond_angle_DHA
_geom_hbond_site_symmetry_A
C2A H2A Cl2A 0.93 2.62 3.249(10) 125.7 .
C5A H5A O1B 0.93 2.66 3.467(13) 146.0 4_566
C11A H11A Cl2A 0.98 2.98 3.823(10) 145.3 1_455
C12A H12A Cl1A 0.97 2.87 3.830(12) 172.3 1_455
C13A H13B Se1B 0.97 3.12 3.912(11) 139.9 3_666
C14A H14A Se1B 0.97 3.06 3.985(10) 158.9 3_766
C14A H14B Cl2A 0.97 2.88 3.609(9) 132.3 .
C14A H14B N2A 0.97 2.58 3.174(12) 119.3 .
C2B H2B Cl2B 0.93 2.58 3.213(12) 125.6 .
C5B H5B O1A 0.93 2.64 3.464(13) 147.5 4_665
C11B H11B Cl2B 0.98 2.88 3.706(11) 142.4 1_655
C12B H12C Cl1B 0.97 2.98 3.941(11) 172.0 1_655
C14B H14C Cl2B 0.97 2.76 3.624(9) 148.2 3_666
C14B H14D Cl2B 0.97 2.84 3.760(10) 157.7 .
O2 H22 Cl1B 0.901(10) 2.39(4) 3.263(10) 163(13) 1_556
O2 H23 Cl1A 0.901(11) 2.50(10) 3.250(10) 140(13) .

loop_
_geom_torsion_atom_site_label_1
_geom_torsion_atom_site_label_2
_geom_torsion_atom_site_label_3
_geom_torsion_atom_site_label_4
_geom_torsion
_geom_torsion_site_symmetry_1
_geom_torsion_site_symmetry_2
_geom_torsion_site_symmetry_3
_geom_torsion_site_symmetry_4
_geom_torsion_publ_flag
C6A N1A C2A C3A 0.4(15) . . . . ?
Cu1A N1A C2A C3A 169.4(9) . . . . ?
N1A C2A C3A C4A -0.9(18) . . . . ?
C2A C3A C4A C5A -0.5(18) . . . . ?
C3A C4A C5A C6A 2.3(18) . . . . ?
C2A N1A C6A C5A 1.4(14) . . . . ?
Cu1A N1A C6A C5A -167.2(7) . . . . ?
C2A N1A C6A C7A -176.2(10) . . . . ?
Cu1A N1A C6A C7A 15.2(13) . . . . ?
C4A C5A C6A N1A -2.8(16) . . . . ?
C4A C5A C6A C7A 174.8(11) . . . . ?
N1A C6A C7A C8A 8.1(17) . . . . ?
C5A C6A C7A C8A -169.5(11) . . . . ?
C6A C7A C8A N2A -5.4(18) . . . . ?
C6A C7A C8A C9A 174.4(11) . . . . ?
C10A N2A C8A C7A -179.6(10) . . . . ?
Cu1A N2A C8A C7A -20.3(13) . . . . ?
C10A N2A C8A C9A 0.6(11) . . . . ?
Cu1A N2A C8A C9A 159.9(7) . . . . ?
C10A N3A C9A O1A -175.4(11) . . . . ?
C11A N3A C9A O1A -3.3(17) . . . . ?
C10A N3A C9A C8A 1.3(10) . . . . ?
C11A N3A C9A C8A 173.4(9) . . . . ?
C7A C8A C9A O1A -4.4(19) . . . . ?
N2A C8A C9A O1A 175.4(11) . . . . ?
C7A C8A C9A N3A 179.0(9) . . . . ?
N2A C8A C9A N3A -1.2(11) . . . . ?
C8A N2A C10A N3A 0.3(11) . . . . ?
Cu1A N2A C10A N3A -155.5(6) . . . . ?
C8A N2A C10A Se1A -176.3(7) . . . . ?
Cu1A N2A C10A Se1A 27.9(14) . . . . ?
C9A N3A C10A N2A -1.1(11) . . . . ?
C11A N3A C10A N2A -173.2(9) . . . . ?
C9A N3A C10A Se1A 176.1(6) . . . . ?
C11A N3A C10A Se1A 3.9(12) . . . . ?
C14A Se1A C10A N2A 16.9(10) . . . . ?
C14A Se1A C10A N3A -159.7(7) . . . . ?
C9A N3A C11A C13A 118.9(10) . . . . ?
C10A N3A C11A C13A -70.4(13) . . . . ?
C9A N3A C11A C12A 51.5(13) . . . . ?
C10A N3A C11A C12A -137.8(10) . . . . ?
N3A C11A C12A C13A 109.1(10) . . . . ?
N3A C11A C13A C12A -106.1(10) . . . . ?
C6B N1B C2B C3B 1.9(15) . . . . ?
Cu1B N1B C2B C3B 169.4(8) . . . . ?
N1B C2B C3B C4B -4.4(17) . . . . ?
C2B C3B C4B C5B 3.2(18) . . . . ?
C3B C4B C5B C6B 0.3(17) . . . . ?
C2B N1B C6B C5B 1.7(14) . . . . ?
Cu1B N1B C6B C5B -165.2(7) . . . . ?
C2B N1B C6B C7B -176.1(10) . . . . ?
Cu1B N1B C6B C7B 17.0(13) . . . . ?
C4B C5B C6B N1B -2.8(16) . . . . ?
C4B C5B C6B C7B 175.1(11) . . . . ?
N1B C6B C7B C8B 6.5(17) . . . . ?
C5B C6B C7B C8B -171.4(11) . . . . ?
C6B C7B C8B N2B -4.9(19) . . . . ?
C6B C7B C8B C9B 175.8(10) . . . . ?
C10B N2B C8B C7B 179.8(10) . . . . ?
Cu1B N2B C8B C7B -19.8(14) . . . . ?
C10B N2B C8B C9B -0.8(11) . . . . ?
Cu1B N2B C8B C9B 159.5(6) . . . . ?
C10B N3B C9B O1B -175.6(11) . . . . ?
C11B N3B C9B O1B -7.9(16) . . . . ?
C10B N3B C9B C8B 4.4(10) . . . . ?
C11B N3B C9B C8B 172.1(9) . . . . ?
C7B C8B C9B O1B -2.9(18) . . . . ?
N2B C8B C9B O1B 177.7(11) . . . . ?
C7B C8B C9B N3B 177.2(9) . . . . ?
N2B C8B C9B N3B -2.3(10) . . . . ?
C8B N2B C10B N3B 3.7(11) . . . . ?
Cu1B N2B C10B N3B -152.6(7) . . . . ?
C8B N2B C10B Se1B -176.4(7) . . . . ?
Cu1B N2B C10B Se1B 27.3(14) . . . . ?
C9B N3B C10B N2B -5.4(11) . . . . ?
C11B N3B C10B N2B -173.2(9) . . . . ?
C9B N3B C10B Se1B 174.7(6) . . . . ?
C11B N3B C10B Se1B 6.9(12) . . . . ?
C14B Se1B C10B N2B 18.0(10) . . . . ?
C14B Se1B C10B N3B -162.1(7) . . . . ?
C9B N3B C11B C12B 55.1(13) . . . . ?
C10B N3B C11B C12B -139.1(9) . . . . ?
C9B N3B C11B C13B 121.8(9) . . . . ?
C10B N3B C11B C13B -72.3(12) . . . . ?
N3B C11B C12B C13B 107.8(10) . . . . ?
N3B C11B C13B C12B -105.6(9) . . . . ?
Se1A C14A C14B Se1B -175.7(4) . . . . ?
